data_7227703
loop_
_publ_author_name
'Sun, Shijia'
'Wei, Qi'
'Lou, Fei'
'Huang, Yisheng'
'Yuan, Feifei'
'Zhang, Lizhen'
'Lin, Zhoubin'

_publ_section_title
;
 A promising ultrafast pulse laser crystal with a disordered structure:
 Yb3+:Sr3Gd2(BO3)4
;
_journal_issue 12
_journal_name_full CrystEngComm
_journal_page_first 1620
_journal_paper_doi 10.1039/C7CE00025A
_journal_volume 19
_journal_year 2017
_chemical_formula_sum 'B16 Gd7.5 O48 Sr12 Yb0.5'
_chemical_formula_weight 3258.36
_space_group_crystal_system orthorhombic
_space_group_IT_number 62
_space_group_name_Hall '-P 2ac 2n'
_space_group_name_H-M_alt 'P n m a'
_symmetry_space_group_name_Hall '-P 2ac 2n'
_symmetry_space_group_name_H-M 'P n m a'
_audit_creation_method SHELXL-2014/7
_audit_update_record
;
2017-01-03 deposited with the CCDC.
2017-02-16 downloaded from the CCDC.
;
_cell_angle_alpha 90
_cell_angle_beta 90
_cell_angle_gamma 90
_cell_formula_units_Z 1
_cell_length_a 7.3859(5)
_cell_length_b 15.9445(12)
_cell_length_c 8.7003(6)
_cell_measurement_reflns_used 1806
_cell_measurement_temperature 293(2)
_cell_measurement_theta_max 28.4096
_cell_measurement_theta_min 3.4398
_cell_volume 1024.59(13)
_computing_structure_refinement 'SHELXL-2014/7 (Sheldrick, 2014)'
_diffrn_ambient_temperature 293(2)
_diffrn_measured_fraction_theta_full 0.998
_diffrn_measured_fraction_theta_max 0.998
_diffrn_measurement_device_type 'SuperNova, Dual, Cu at zero, Atlas'
_diffrn_radiation_type MoK\a
_diffrn_radiation_wavelength 0.71073
_diffrn_reflns_av_R_equivalents 0.0784
_diffrn_reflns_av_unetI/netI 0.0591
_diffrn_reflns_Laue_measured_fraction_full 0.998
_diffrn_reflns_Laue_measured_fraction_max 0.998
_diffrn_reflns_limit_h_max 7
_diffrn_reflns_limit_h_min -8
_diffrn_reflns_limit_k_max 14
_diffrn_reflns_limit_k_min -18
_diffrn_reflns_limit_l_max 10
_diffrn_reflns_limit_l_min -9
_diffrn_reflns_number 3854
_diffrn_reflns_point_group_measured_fraction_full 0.998
_diffrn_reflns_point_group_measured_fraction_max 0.998
_diffrn_reflns_theta_full 24.977
_diffrn_reflns_theta_max 24.977
_diffrn_reflns_theta_min 3.619
_exptl_absorpt_coefficient_mu 28.684
_exptl_absorpt_correction_T_max 1.0000
_exptl_absorpt_correction_T_min 0.09920
_exptl_absorpt_correction_type multi-scan
_exptl_crystal_colour colorless
_exptl_crystal_density_diffrn 5.281
_exptl_crystal_description block
_exptl_crystal_F_000 1435
_exptl_crystal_size_max 0.2000
_exptl_crystal_size_mid 0.1800
_exptl_crystal_size_min 0.1800
_refine_diff_density_max 2.871
_refine_diff_density_min -2.963
_refine_diff_density_rms 0.378
_refine_ls_extinction_coef 0.0118(8)
_refine_ls_extinction_expression Fc^*^=kFc[1+0.001xFc^2^\l^3^/sin(2\q)]^-1/4^
_refine_ls_extinction_method 'SHELXL-2014/7 (Sheldrick 2014'
_refine_ls_goodness_of_fit_ref 1.096
_refine_ls_hydrogen_treatment undef
_refine_ls_matrix_type full
_refine_ls_number_parameters 114
_refine_ls_number_reflns 940
_refine_ls_number_restraints 23
_refine_ls_restrained_S_all 1.082
_refine_ls_R_factor_all 0.0476
_refine_ls_R_factor_gt 0.0434
_refine_ls_shift/su_max 0.000
_refine_ls_shift/su_mean 0.000
_refine_ls_structure_factor_coef Fsqd
_refine_ls_weighting_details 'w=1/[\s^2^(Fo^2^)+(0.0642P)^2^+8.2246P] where P=(Fo^2^+2Fc^2^)/3'
_refine_ls_weighting_scheme calc
_refine_ls_wR_factor_gt 0.1120
_refine_ls_wR_factor_ref 0.1160
_reflns_Friedel_coverage 0.000
_reflns_number_gt 837
_reflns_number_total 940
_reflns_threshold_expression 'I > 2\s(I)'
_cod_data_source_file c7ce00025a1.cif
_cod_data_source_block 1
_cod_depositor_comments 'Adding full bibliography for 7227703.cif.'
_cod_original_formula_sum 'B16 Gd7.50 O48 Sr12 Yb0.50'
_cod_database_code 7227703
_shelx_shelxl_version_number 2014/7
_shelx_space_group_comment
;
The symmetry employed for this shelxl refinement is uniquely defined
by the following loop, which should always be used as a source of
symmetry information in preference to the above space-group names.
They are only intended as comments.
;

loop_
_space_group_symop_operation_xyz
'x, y, z'
'-x+1/2, -y, z+1/2'
'-x, y+1/2, -z'
'x+1/2, -y+1/2, -z+1/2'
'-x, -y, -z'
'x-1/2, y, -z-1/2'
'x, -y-1/2, z'
'-x-1/2, y-1/2, z-1/2'

loop_
_atom_site_label
_atom_site_type_symbol
_atom_site_fract_x
_atom_site_fract_y
_atom_site_fract_z
_atom_site_U_iso_or_equiv
_atom_site_adp_type
_atom_site_occupancy
_atom_site_site_symmetry_order
_atom_site_calc_flag
_atom_site_refinement_flags_posn
_atom_site_refinement_flags_adp
_atom_site_refinement_flags_occupancy
_atom_site_disorder_assembly
_atom_site_disorder_group
Gd1 Gd 0.17996(12) 0.7500 0.53179(10) 0.0175(5) Uani 0.630(10) 2 d S T P A 1
Yb1 Yb 0.17996(12) 0.7500 0.53179(10) 0.0175(5) Uani 0.0836(7) 2 d S T P A 2
Sr1 Sr 0.17996(12) 0.7500 0.53179(10) 0.0175(5) Uani 0.328(12) 2 d S T P A .
Gd2 Gd -0.19448(13) 0.62626(5) 0.34254(11) 0.0233(5) Uani 0.262(6) 1 d . . P A 1
Yb2 Yb -0.19448(13) 0.62626(5) 0.34254(11) 0.0233(5) Uani 0.0454(4) 1 d . . P A 2
Sr2 Sr -0.19448(13) 0.62626(5) 0.34254(11) 0.0233(5) Uani 0.720(7) 1 d . . P A .
Gd3 Gd -0.01914(11) 0.58457(5) 0.82135(10) 0.0205(4) Uani 0.360(6) 1 d . . P A 1
Yb3 Yb -0.01914(11) 0.58457(5) 0.82135(10) 0.0205(4) Uani 0.0388(4) 1 d . . P A 2
Sr3 Sr -0.01914(11) 0.58457(5) 0.82135(10) 0.0205(4) Uani 0.616(7) 1 d . . P A .
B1 B 0.508(2) 0.7500 0.365(2) 0.010(3) Uani 1 2 d S TU P A .
B2 B 0.1724(17) 0.5426(8) 0.4533(15) 0.016(3) Uani 1 1 d . U . . .
B3 B -0.221(3) 0.7500 0.645(2) 0.017(4) Uani 1 2 d S TU P A .
O1 O 0.6175(19) 0.7500 0.2430(14) 0.033(3) Uani 1 2 d S T P A .
O2 O -0.3010(15) 0.5123(7) 0.5101(16) 0.057(3) Uani 1 1 d . . . . .
O3 O -0.4041(18) 0.5468(8) 0.1864(12) 0.060(3) Uani 1 1 d . . . . .
O4 O 0.112(2) 0.6021(7) 0.550(2) 0.064(5) Uani 0.85 1 d . . P A .
O5 O -0.2505(18) 0.6770(7) 0.7170(16) 0.066(3) Uani 1 1 d . . . . .
O6 O -0.145(2) 0.7500 0.5023(15) 0.035(3) Uani 1 2 d S T P A .
O7 O 0.4487(12) 0.6750(5) 0.4247(10) 0.0244(19) Uani 1 1 d . . . . .
O4' O 0.171(9) 0.530(5) 0.610(9) 0.044(17) Uiso 0.15 1 d . . P A .

loop_
_atom_site_aniso_label
_atom_site_aniso_U_11
_atom_site_aniso_U_22
_atom_site_aniso_U_33
_atom_site_aniso_U_23
_atom_site_aniso_U_13
_atom_site_aniso_U_12
Gd1 0.0183(6) 0.0129(6) 0.0214(7) 0.000 -0.0093(4) 0.000
Yb1 0.0183(6) 0.0129(6) 0.0214(7) 0.000 -0.0093(4) 0.000
Sr1 0.0183(6) 0.0129(6) 0.0214(7) 0.000 -0.0093(4) 0.000
Gd2 0.0262(7) 0.0131(6) 0.0307(7) -0.0025(4) 0.0033(4) -0.0056(3)
Yb2 0.0262(7) 0.0131(6) 0.0307(7) -0.0025(4) 0.0033(4) -0.0056(3)
Sr2 0.0262(7) 0.0131(6) 0.0307(7) -0.0025(4) 0.0033(4) -0.0056(3)
Gd3 0.0159(6) 0.0178(6) 0.0276(6) 0.0047(3) -0.0003(3) -0.0034(3)
Yb3 0.0159(6) 0.0178(6) 0.0276(6) 0.0047(3) -0.0003(3) -0.0034(3)
Sr3 0.0159(6) 0.0178(6) 0.0276(6) 0.0047(3) -0.0003(3) -0.0034(3)
B1 0.010(4) 0.010(4) 0.009(4) 0.000 -0.001(2) 0.000
B2 0.015(3) 0.016(3) 0.016(3) 0.001(2) -0.001(2) -0.0020(19)
B3 0.017(4) 0.016(4) 0.017(4) 0.000 0.000(2) 0.000
O1 0.035(7) 0.045(8) 0.020(6) 0.000 -0.005(6) 0.000
O2 0.039(7) 0.042(6) 0.088(9) 0.012(6) 0.012(6) 0.008(5)
O3 0.068(8) 0.067(8) 0.044(7) -0.025(6) 0.016(6) -0.029(7)
O4 0.067(10) 0.021(6) 0.103(12) -0.014(7) 0.050(9) -0.001(6)
O5 0.073(9) 0.043(7) 0.083(9) 0.013(6) 0.008(8) -0.006(6)
O6 0.051(9) 0.032(7) 0.021(6) 0.000 0.004(6) 0.000
O7 0.028(5) 0.013(4) 0.032(5) 0.000(4) 0.000(4) -0.001(3)

loop_
_atom_type_symbol
_atom_type_description
_atom_type_scat_dispersion_real
_atom_type_scat_dispersion_imag
_atom_type_scat_source
B B 0.0013 0.0007 'International Tables Vol C Tables 4.2.6.8 and 6.1.1.4'
Sr Sr -1.5307 3.2498 'International Tables Vol C Tables 4.2.6.8 and 6.1.1.4'
Gd Gd -0.1653 3.9035 'International Tables Vol C Tables 4.2.6.8 and 6.1.1.4'
O O 0.0106 0.0060 'International Tables Vol C Tables 4.2.6.8 and 6.1.1.4'
Yb Yb -0.3850 5.5486 'International Tables Vol C Tables 4.2.6.8 and 6.1.1.4'

loop_
_geom_angle_atom_site_label_1
_geom_angle_atom_site_label_2
_geom_angle_atom_site_label_3
_geom_angle
_geom_angle_site_symmetry_1
_geom_angle_site_symmetry_3
O6 Gd1 O4 78.5(4) . 7_575
O6 Gd1 O4 78.5(4) . .
O4 Gd1 O4 154.9(7) 7_575 .
O6 Gd1 O1 73.0(4) . 6_556
O4 Gd1 O1 91.4(4) 7_575 6_556
O4 Gd1 O1 91.4(4) . 6_556
O6 Gd1 O7 138.6(3) . 7_575
O4 Gd1 O7 73.9(4) 7_575 7_575
O4 Gd1 O7 131.0(4) . 7_575
O1 Gd1 O7 77.5(3) 6_556 7_575
O6 Gd1 O7 138.6(3) . .
O4 Gd1 O7 131.0(4) 7_575 .
O4 Gd1 O7 73.9(4) . .
O1 Gd1 O7 77.5(3) 6_556 .
O7 Gd1 O7 57.2(4) 7_575 .
O6 Gd1 O5 107.1(4) . 4_566
O4 Gd1 O5 62.4(5) 7_575 4_566
O4 Gd1 O5 115.9(5) . 4_566
O1 Gd1 O5 152.5(3) 6_556 4_566
O7 Gd1 O5 86.6(4) 7_575 4_566
O7 Gd1 O5 112.4(4) . 4_566
O6 Gd1 O5 107.1(4) . 6_657
O4 Gd1 O5 115.9(5) 7_575 6_657
O4 Gd1 O5 62.4(5) . 6_657
O1 Gd1 O5 152.5(3) 6_556 6_657
O7 Gd1 O5 112.4(4) 7_575 6_657
O7 Gd1 O5 86.6(4) . 6_657
O5 Gd1 O5 54.8(5) 4_566 6_657
O6 Gd1 B1 143.1(5) . .
O4 Gd1 B1 102.2(3) 7_575 .
O4 Gd1 B1 102.2(3) . .
O1 Gd1 B1 70.1(5) 6_556 .
O7 Gd1 B1 29.12(19) 7_575 .
O7 Gd1 B1 29.12(19) . .
O5 Gd1 B1 105.6(4) 4_566 .
O5 Gd1 B1 105.6(4) 6_657 .
O6 Gd1 B3 110.7(5) . 6_657
O4 Gd1 B3 89.5(4) 7_575 6_657
O4 Gd1 B3 89.5(4) . 6_657
O1 Gd1 B3 176.3(5) 6_556 6_657
O7 Gd1 B3 99.2(4) 7_575 6_657
O7 Gd1 B3 99.2(4) . 6_657
O5 Gd1 B3 27.5(3) 4_566 6_657
O5 Gd1 B3 27.5(3) 6_657 6_657
B1 Gd1 B3 106.2(5) . 6_657
O6 Gd1 Sr3 129.62(11) . 4_566
O4 Gd1 Sr3 53.4(4) 7_575 4_566
O4 Gd1 Sr3 143.4(4) . 4_566
O1 Gd1 Sr3 117.10(19) 6_556 4_566
O7 Gd1 Sr3 46.06(19) 7_575 4_566
O7 Gd1 Sr3 89.58(19) . 4_566
O5 Gd1 Sr3 41.1(3) 4_566 4_566
O5 Gd1 Sr3 84.7(3) 6_657 4_566
B1 Gd1 Sr3 70.1(2) . 4_566
B3 Gd1 Sr3 60.7(2) 6_657 4_566
O6 Gd1 Gd3 129.62(11) . 4_566
O4 Gd1 Gd3 53.4(4) 7_575 4_566
O4 Gd1 Gd3 143.4(4) . 4_566
O1 Gd1 Gd3 117.10(19) 6_556 4_566
O7 Gd1 Gd3 46.06(19) 7_575 4_566
O7 Gd1 Gd3 89.58(19) . 4_566
O5 Gd1 Gd3 41.1(3) 4_566 4_566
O5 Gd1 Gd3 84.7(3) 6_657 4_566
B1 Gd1 Gd3 70.1(2) . 4_566
B3 Gd1 Gd3 60.7(2) 6_657 4_566
Sr3 Gd1 Gd3 0.0 4_566 4_566
O6 Yb1 O4 78.5(4) . 7_575
O6 Yb1 O4 78.5(4) . .
O4 Yb1 O4 154.9(7) 7_575 .
O6 Yb1 O1 73.0(4) . 6_556
O4 Yb1 O1 91.4(4) 7_575 6_556
O4 Yb1 O1 91.4(4) . 6_556
O6 Yb1 O7 138.6(3) . 7_575
O4 Yb1 O7 73.9(4) 7_575 7_575
O4 Yb1 O7 131.0(4) . 7_575
O1 Yb1 O7 77.5(3) 6_556 7_575
O6 Yb1 O7 138.6(3) . .
O4 Yb1 O7 131.0(4) 7_575 .
O4 Yb1 O7 73.9(4) . .
O1 Yb1 O7 77.5(3) 6_556 .
O7 Yb1 O7 57.2(4) 7_575 .
O6 Yb1 O5 107.1(4) . 4_566
O4 Yb1 O5 62.4(5) 7_575 4_566
O4 Yb1 O5 115.9(5) . 4_566
O1 Yb1 O5 152.5(3) 6_556 4_566
O7 Yb1 O5 86.6(4) 7_575 4_566
O7 Yb1 O5 112.4(4) . 4_566
O6 Yb1 O5 107.1(4) . 6_657
O4 Yb1 O5 115.9(5) 7_575 6_657
O4 Yb1 O5 62.4(5) . 6_657
O1 Yb1 O5 152.5(3) 6_556 6_657
O7 Yb1 O5 112.4(4) 7_575 6_657
O7 Yb1 O5 86.6(4) . 6_657
O5 Yb1 O5 54.8(5) 4_566 6_657
O6 Yb1 B1 143.1(5) . .
O4 Yb1 B1 102.2(3) 7_575 .
O4 Yb1 B1 102.2(3) . .
O1 Yb1 B1 70.1(5) 6_556 .
O7 Yb1 B1 29.12(19) 7_575 .
O7 Yb1 B1 29.12(19) . .
O5 Yb1 B1 105.6(4) 4_566 .
O5 Yb1 B1 105.6(4) 6_657 .
O6 Yb1 B3 110.7(5) . 6_657
O4 Yb1 B3 89.5(4) 7_575 6_657
O4 Yb1 B3 89.5(4) . 6_657
O1 Yb1 B3 176.3(5) 6_556 6_657
O7 Yb1 B3 99.2(4) 7_575 6_657
O7 Yb1 B3 99.2(4) . 6_657
O5 Yb1 B3 27.5(3) 4_566 6_657
O5 Yb1 B3 27.5(3) 6_657 6_657
B1 Yb1 B3 106.2(5) . 6_657
O6 Yb1 B3 24.5(4) . .
O4 Yb1 B3 77.4(3) 7_575 .
O4 Yb1 B3 77.4(3) . .
O1 Yb1 B3 97.5(5) 6_556 .
O7 Yb1 B3 150.69(19) 7_575 .
O7 Yb1 B3 150.7(2) . .
O5 Yb1 B3 85.4(4) 4_566 .
O5 Yb1 B3 85.4(4) 6_657 .
B1 Yb1 B3 167.6(5) . .
B3 Yb1 B3 86.2(3) 6_657 .
O6 Yb1 Sr3 129.62(11) . 4_566
O4 Yb1 Sr3 53.4(4) 7_575 4_566
O4 Yb1 Sr3 143.4(4) . 4_566
O1 Yb1 Sr3 117.10(19) 6_556 4_566
O7 Yb1 Sr3 46.06(19) 7_575 4_566
O7 Yb1 Sr3 89.58(19) . 4_566
O5 Yb1 Sr3 41.1(3) 4_566 4_566
O5 Yb1 Sr3 84.7(3) 6_657 4_566
B1 Yb1 Sr3 70.1(2) . 4_566
B3 Yb1 Sr3 60.7(2) 6_657 4_566
B3 Yb1 Sr3 117.6(2) . 4_566
O3 Gd2 O6 147.1(5) . .
O3 Gd2 O2 75.0(4) . .
O6 Gd2 O2 107.9(4) . .
O3 Gd2 O3 103.1(4) . 6_656
O6 Gd2 O3 109.8(4) . 6_656
O2 Gd2 O3 87.7(4) . 6_656
O3 Gd2 O4' 67.7(17) . 5_566
O6 Gd2 O4' 133.7(18) . 5_566
O2 Gd2 O4' 36.6(17) . 5_566
O3 Gd2 O4' 57.3(16) 6_656 5_566
O3 Gd2 O1 82.3(4) . 1_455
O6 Gd2 O1 69.6(4) . 1_455
O2 Gd2 O1 126.6(4) . 1_455
O3 Gd2 O1 145.0(4) 6_656 1_455
O4' Gd2 O1 148.3(16) 5_566 1_455
O3 Gd2 O7 85.2(3) . 6_556
O6 Gd2 O7 101.6(3) . 6_556
O2 Gd2 O7 149.1(4) . 6_556
O3 Gd2 O7 73.8(3) 6_656 6_556
O4' Gd2 O7 113.7(17) 5_566 6_556
O1 Gd2 O7 72.3(4) 1_455 6_556
O3 Gd2 O7 72.0(4) . 1_455
O6 Gd2 O7 76.9(4) . 1_455
O2 Gd2 O7 75.9(3) . 1_455
O3 Gd2 O7 163.5(3) 6_656 1_455
O4' Gd2 O7 107.0(16) 5_566 1_455
O1 Gd2 O7 51.1(3) 1_455 1_455
O7 Gd2 O7 120.5(3) 6_556 1_455
O3 Gd2 O4 140.7(4) . .
O6 Gd2 O4 68.9(4) . .
O2 Gd2 O4 77.6(4) . .
O3 Gd2 O4 48.0(4) 6_656 .
O4' Gd2 O4 73.4(16) 5_566 .
O1 Gd2 O4 136.9(3) 1_455 .
O7 Gd2 O4 105.6(3) 6_556 .
O7 Gd2 O4 126.9(3) 1_455 .
O3 Gd2 B1 85.0(4) . 1_455
O6 Gd2 B1 62.2(4) . 1_455
O2 Gd2 B1 102.5(4) . 1_455
O3 Gd2 B1 168.5(3) 6_656 1_455
O4' Gd2 B1 134.1(16) 5_566 1_455
O1 Gd2 B1 26.8(4) 1_455 1_455
O7 Gd2 B1 99.1(4) 6_556 1_455
O7 Gd2 B1 27.3(3) 1_455 1_455
O4 Gd2 B1 128.5(4) . 1_455
O3 Gd2 B2 25.0(4) . 6_556
O6 Gd2 B2 151.5(4) . 6_556
O2 Gd2 B2 94.2(4) . 6_556
O3 Gd2 B2 88.3(4) 6_656 6_556
O4' Gd2 B2 74.4(17) 5_566 6_556
O1 Gd2 B2 83.0(3) 1_455 6_556
O7 Gd2 B2 61.4(3) 6_556 6_556
O7 Gd2 B2 91.9(3) 1_455 6_556
O4 Gd2 B2 135.3(3) . 6_556
B1 Gd2 B2 96.2(4) 1_455 6_556
O3 Gd2 B1 108.6(4) . 6_556
O6 Gd2 B1 75.1(4) . 6_556
O2 Gd2 B1 168.9(4) . 6_556
O3 Gd2 B1 81.3(3) 6_656 6_556
O4' Gd2 B1 134.1(17) 5_566 6_556
O1 Gd2 B1 64.5(4) 1_455 6_556
O7 Gd2 B1 26.6(3) 6_556 6_556
O7 Gd2 B1 115.2(3) 1_455 6_556
O4 Gd2 B1 94.0(4) . 6_556
B1 Gd2 B1 88.4(2) 1_455 6_556
B2 Gd2 B1 86.7(4) 6_556 6_556
O3 Yb2 O6 147.1(5) . .
O3 Yb2 O2 75.0(4) . .
O6 Yb2 O2 107.9(4) . .
O3 Yb2 O3 103.1(4) . 6_656
O6 Yb2 O3 109.8(4) . 6_656
O2 Yb2 O3 87.7(4) . 6_656
O3 Yb2 O4' 67.7(17) . 5_566
O6 Yb2 O4' 133.7(18) . 5_566
O2 Yb2 O4' 36.6(17) . 5_566
O3 Yb2 O4' 57.3(16) 6_656 5_566
O3 Yb2 O1 82.3(4) . 1_455
O6 Yb2 O1 69.6(4) . 1_455
O2 Yb2 O1 126.6(4) . 1_455
O3 Yb2 O1 145.0(4) 6_656 1_455
O4' Yb2 O1 148.3(16) 5_566 1_455
O3 Yb2 O7 85.2(3) . 6_556
O6 Yb2 O7 101.6(3) . 6_556
O2 Yb2 O7 149.1(4) . 6_556
O3 Yb2 O7 73.8(3) 6_656 6_556
O4' Yb2 O7 113.7(17) 5_566 6_556
O1 Yb2 O7 72.3(4) 1_455 6_556
O3 Yb2 O7 72.0(4) . 1_455
O6 Yb2 O7 76.9(4) . 1_455
O2 Yb2 O7 75.9(3) . 1_455
O3 Yb2 O7 163.5(3) 6_656 1_455
O4' Yb2 O7 107.0(16) 5_566 1_455
O1 Yb2 O7 51.1(3) 1_455 1_455
O7 Yb2 O7 120.5(3) 6_556 1_455
O3 Yb2 O4 140.7(4) . .
O6 Yb2 O4 68.9(4) . .
O2 Yb2 O4 77.6(4) . .
O3 Yb2 O4 48.0(4) 6_656 .
O4' Yb2 O4 73.4(16) 5_566 .
O1 Yb2 O4 136.9(3) 1_455 .
O7 Yb2 O4 105.6(3) 6_556 .
O7 Yb2 O4 126.9(3) 1_455 .
O3 Yb2 B1 85.0(4) . 1_455
O6 Yb2 B1 62.2(4) . 1_455
O2 Yb2 B1 102.5(4) . 1_455
O3 Yb2 B1 168.5(3) 6_656 1_455
O4' Yb2 B1 134.1(16) 5_566 1_455
O1 Yb2 B1 26.8(4) 1_455 1_455
O7 Yb2 B1 99.1(4) 6_556 1_455
O7 Yb2 B1 27.3(3) 1_455 1_455
O4 Yb2 B1 128.5(4) . 1_455
O3 Yb2 B2 25.0(4) . 6_556
O6 Yb2 B2 151.5(4) . 6_556
O2 Yb2 B2 94.2(4) . 6_556
O3 Yb2 B2 88.3(4) 6_656 6_556
O4' Yb2 B2 74.4(17) 5_566 6_556
O1 Yb2 B2 83.0(3) 1_455 6_556
O7 Yb2 B2 61.4(3) 6_556 6_556
O7 Yb2 B2 91.9(3) 1_455 6_556
O4 Yb2 B2 135.3(3) . 6_556
B1 Yb2 B2 96.2(4) 1_455 6_556
O3 Yb2 B1 108.6(4) . 6_556
O6 Yb2 B1 75.1(4) . 6_556
O2 Yb2 B1 168.9(4) . 6_556
O3 Yb2 B1 81.3(3) 6_656 6_556
O4' Yb2 B1 134.1(17) 5_566 6_556
O1 Yb2 B1 64.5(4) 1_455 6_556
O7 Yb2 B1 26.6(3) 6_556 6_556
O7 Yb2 B1 115.2(3) 1_455 6_556
O4 Yb2 B1 94.0(4) . 6_556
B1 Yb2 B1 88.4(2) 1_455 6_556
B2 Yb2 B1 86.7(4) 6_556 6_556
O5 Gd3 O2 164.7(4) . 6_657
O5 Gd3 O3 100.1(4) . 2_465
O2 Gd3 O3 92.1(4) 6_657 2_465
O5 Gd3 O4' 109.6(17) . .
O2 Gd3 O4' 84.6(17) 6_657 .
O3 Gd3 O4' 58.4(17) 2_465 .
O5 Gd3 O5 98.7(4) . 6_657
O2 Gd3 O5 80.5(4) 6_657 6_657
O3 Gd3 O5 128.4(4) 2_465 6_657
O4' Gd3 O5 70.1(17) . 6_657
O5 Gd3 O4' 70.3(17) . 6_557
O2 Gd3 O4' 106.8(17) 6_657 6_557
O3 Gd3 O4' 67.0(17) 2_465 6_557
O4' Gd3 O4' 125(3) . 6_557
O5 Gd3 O4' 163.5(17) 6_657 6_557
O5 Gd3 O4 81.7(5) . .
O2 Gd3 O4 110.6(5) 6_657 .
O3 Gd3 O4 75.0(4) 2_465 .
O4' Gd3 O4 30.8(17) . .
O5 Gd3 O4 60.9(5) 6_657 .
O4' Gd3 O4 126.7(18) 6_557 .
O5 Gd3 O2 103.6(4) . 2_465
O2 Gd3 O2 71.5(4) 6_657 2_465
O3 Gd3 O2 71.4(4) 2_465 2_465
O4' Gd3 O2 123.0(17) . 2_465
O5 Gd3 O2 146.8(4) 6_657 2_465
O4' Gd3 O2 35.4(17) 6_557 2_465
O4 Gd3 O2 146.4(4) . 2_465
O5 Gd3 O7 85.3(4) . 6_557
O2 Gd3 O7 79.4(3) 6_657 6_557
O3 Gd3 O7 147.0(3) 2_465 6_557
O4' Gd3 O7 149.8(16) . 6_557
O5 Gd3 O7 82.0(4) 6_657 6_557
O4' Gd3 O7 84.8(17) 6_557 6_557
O4 Gd3 O7 137.9(3) . 6_557
O2 Gd3 O7 75.7(3) 2_465 6_557
O5 Gd3 B2 81.4(4) . 6_557
O2 Gd3 B2 90.2(4) 6_657 6_557
O3 Gd3 B2 87.0(4) 2_465 6_557
O4' Gd3 B2 144.7(17) . 6_557
O5 Gd3 B2 143.4(4) 6_657 6_557
O4' Gd3 B2 26.1(18) 6_557 6_557
O4 Gd3 B2 152.6(4) . 6_557
O2 Gd3 B2 25.4(4) 2_465 6_557
O7 Gd3 B2 61.4(3) 6_557 6_557
O5 Gd3 Gd1 43.2(3) . 6_557
O2 Gd3 Gd1 121.6(3) 6_657 6_557
O3 Gd3 Gd1 129.4(3) 2_465 6_557
O4' Gd3 Gd1 148.8(17) . 6_557
O5 Gd3 Gd1 96.0(3) 6_657 6_557
O4' Gd3 Gd1 67.6(16) 6_557 6_557
O4 Gd3 Gd1 118.0(3) . 6_557
O2 Gd3 Gd1 84.2(2) 2_465 6_557
O7 Gd3 Gd1 42.76(18) 6_557 6_557
B2 Gd3 Gd1 59.2(2) 6_557 6_557
O5 Gd3 Sr1 43.2(3) . 6_557
O2 Gd3 Sr1 121.6(3) 6_657 6_557
O3 Gd3 Sr1 129.4(3) 2_465 6_557
O4' Gd3 Sr1 148.8(17) . 6_557
O5 Gd3 Sr1 96.0(3) 6_657 6_557
O4' Gd3 Sr1 67.6(16) 6_557 6_557
O4 Gd3 Sr1 118.0(3) . 6_557
O2 Gd3 Sr1 84.2(2) 2_465 6_557
O7 Gd3 Sr1 42.76(18) 6_557 6_557
B2 Gd3 Sr1 59.2(2) 6_557 6_557
Gd1 Gd3 Sr1 0.00(4) 6_557 6_557
O5 Yb3 O2 164.7(4) . 6_657
O5 Yb3 O3 100.1(4) . 2_465
O2 Yb3 O3 92.1(4) 6_657 2_465
O5 Yb3 O4' 109.6(17) . .
O2 Yb3 O4' 84.6(17) 6_657 .
O3 Yb3 O4' 58.4(17) 2_465 .
O5 Yb3 O5 98.7(4) . 6_657
O2 Yb3 O5 80.5(4) 6_657 6_657
O3 Yb3 O5 128.4(4) 2_465 6_657
O4' Yb3 O5 70.1(17) . 6_657
O5 Yb3 O4' 70.3(17) . 6_557
O2 Yb3 O4' 106.8(17) 6_657 6_557
O3 Yb3 O4' 67.0(17) 2_465 6_557
O4' Yb3 O4' 125(3) . 6_557
O5 Yb3 O4' 163.5(17) 6_657 6_557
O5 Yb3 O4 81.7(5) . .
O2 Yb3 O4 110.6(5) 6_657 .
O3 Yb3 O4 75.0(4) 2_465 .
O4' Yb3 O4 30.8(17) . .
O5 Yb3 O4 60.9(5) 6_657 .
O4' Yb3 O4 126.7(18) 6_557 .
O5 Yb3 O2 103.6(4) . 2_465
O2 Yb3 O2 71.5(4) 6_657 2_465
O3 Yb3 O2 71.4(4) 2_465 2_465
O4' Yb3 O2 123.0(17) . 2_465
O5 Yb3 O2 146.8(4) 6_657 2_465
O4' Yb3 O2 35.4(17) 6_557 2_465
O4 Yb3 O2 146.4(4) . 2_465
O5 Yb3 O7 85.3(4) . 6_557
O2 Yb3 O7 79.4(3) 6_657 6_557
O3 Yb3 O7 147.0(3) 2_465 6_557
O4' Yb3 O7 149.8(16) . 6_557
O5 Yb3 O7 82.0(4) 6_657 6_557
O4' Yb3 O7 84.8(17) 6_557 6_557
O4 Yb3 O7 137.9(3) . 6_557
O2 Yb3 O7 75.7(3) 2_465 6_557
O5 Yb3 O4 55.8(4) . 6_557
O2 Yb3 O4 114.8(4) 6_657 6_557
O3 Yb3 O4 92.8(4) 2_465 6_557
O4' Yb3 O4 146.8(17) . 6_557
O5 Yb3 O4 136.7(4) 6_657 6_557
O4' Yb3 O4 26.9(17) 6_557 6_557
O4 Yb3 O4 133.3(4) . 6_557
O2 Yb3 O4 49.5(3) 2_465 6_557
O7 Yb3 O4 63.2(3) 6_557 6_557
O5 Yb3 B2 81.4(4) . 6_557
O2 Yb3 B2 90.2(4) 6_657 6_557
O3 Yb3 B2 87.0(4) 2_465 6_557
O4' Yb3 B2 144.7(17) . 6_557
O5 Yb3 B2 143.4(4) 6_657 6_557
O4' Yb3 B2 26.1(18) 6_557 6_557
O4 Yb3 B2 152.6(4) . 6_557
O2 Yb3 B2 25.4(4) 2_465 6_557
O7 Yb3 B2 61.4(3) 6_557 6_557
O4 Yb3 B2 25.6(4) 6_557 6_557
O5 Yb3 Yb1 43.2(3) . 6_557
O2 Yb3 Yb1 121.6(3) 6_657 6_557
O3 Yb3 Yb1 129.4(3) 2_465 6_557
O4' Yb3 Yb1 148.8(17) . 6_557
O5 Yb3 Yb1 96.0(3) 6_657 6_557
O4' Yb3 Yb1 67.6(16) 6_557 6_557
O4 Yb3 Yb1 118.0(3) . 6_557
O2 Yb3 Yb1 84.2(2) 2_465 6_557
O7 Yb3 Yb1 42.76(18) 6_557 6_557
O4 Yb3 Yb1 40.9(2) 6_557 6_557
B2 Yb3 Yb1 59.2(2) 6_557 6_557
O1 B1 O7 119.5(7) . 7_575
O1 B1 O7 119.5(7) . .
O7 B1 O7 120.8(14) 7_575 .
O1 B1 Yb1 158.0(12) . .
O7 B1 Yb1 62.1(7) 7_575 .
O7 B1 Yb1 62.1(7) . .
O1 B1 Gd1 158.0(12) . .
O7 B1 Gd1 62.1(7) 7_575 .
O7 B1 Gd1 62.1(7) . .
O1 B1 Sr2 59.9(6) . 7_675
O7 B1 Sr2 71.5(6) 7_575 7_675
O7 B1 Sr2 147.5(10) . 7_675
Yb1 B1 Sr2 132.2(4) . 7_675
Gd1 B1 Sr2 132.2(4) . 7_675
O1 B1 Yb2 59.9(6) . 7_675
O7 B1 Yb2 71.5(6) 7_575 7_675
O7 B1 Yb2 147.5(10) . 7_675
Yb1 B1 Yb2 132.2(4) . 7_675
Sr2 B1 Yb2 0.00(4) 7_675 7_675
O1 B1 Gd2 59.9(6) . 7_675
O7 B1 Gd2 71.5(6) 7_575 7_675
O7 B1 Gd2 147.5(10) . 7_675
Gd1 B1 Gd2 132.2(4) . 7_675
Sr2 B1 Gd2 0.0 7_675 7_675
O1 B1 Gd2 59.9(6) . 1_655
O7 B1 Gd2 147.5(10) 7_575 1_655
O7 B1 Gd2 71.5(6) . 1_655
Gd1 B1 Gd2 132.2(4) . 1_655
Sr2 B1 Gd2 83.7 7_675 1_655
Gd2 B1 Gd2 83.7(4) 7_675 1_655
O1 B1 Yb2 59.9(6) . 1_655
O7 B1 Yb2 147.5(10) 7_575 1_655
O7 B1 Yb2 71.5(6) . 1_655
Yb1 B1 Yb2 132.2(4) . 1_655
Sr2 B1 Yb2 83.7(4) 7_675 1_655
Yb2 B1 Yb2 83.7(4) 7_675 1_655
O1 B1 Sr2 59.9(6) . 1_655
O7 B1 Sr2 147.5(10) 7_575 1_655
O7 B1 Sr2 71.5(6) . 1_655
Yb1 B1 Sr2 132.2(4) . 1_655
Gd1 B1 Sr2 132.2(4) . 1_655
Sr2 B1 Sr2 83.7(4) 7_675 1_655
Yb2 B1 Sr2 83.7(4) 7_675 1_655
Gd2 B1 Sr2 83.7(4) 7_675 1_655
Gd2 B1 Sr2 0.00(4) 1_655 1_655
Yb2 B1 Sr2 0.00(4) 1_655 1_655
O2 B2 O3 123.4(13) 5_566 6_656
O2 B2 O4 123.6(14) 5_566 .
O3 B2 O4 113.0(14) 6_656 .
O2 B2 O4' 71(3) 5_566 .
O3 B2 O4' 154(3) 6_656 .
O4 B2 O4' 59(3) . .
O2 B2 Sr2 105.0(9) 5_566 6_656
O3 B2 Sr2 49.6(7) 6_656 6_656
O4 B2 Sr2 108.9(9) . 6_656
O4' B2 Sr2 154(3) . 6_656
O2 B2 Yb2 105.0(9) 5_566 6_656
O3 B2 Yb2 49.6(7) 6_656 6_656
O4 B2 Yb2 108.9(9) . 6_656
O4' B2 Yb2 154(3) . 6_656
Sr2 B2 Yb2 0.00(3) 6_656 6_656
O2 B2 Gd2 105.0(9) 5_566 6_656
O3 B2 Gd2 49.6(7) 6_656 6_656
O4 B2 Gd2 108.9(9) . 6_656
O4' B2 Gd2 154(3) . 6_656
Sr2 B2 Gd2 0.0 6_656 6_656
O2 B2 Sr3 57.5(7) 5_566 6_657
O3 B2 Sr3 151.3(9) 6_656 6_657
O4 B2 Sr3 72.2(9) . 6_657
O4' B2 Sr3 54(3) . 6_657
Sr2 B2 Sr3 101.7(4) 6_656 6_657
Yb2 B2 Sr3 101.7(4) 6_656 6_657
Gd2 B2 Sr3 101.7(4) 6_656 6_657
O2 B2 Yb3 57.5(7) 5_566 6_657
O3 B2 Yb3 151.3(9) 6_656 6_657
O4 B2 Yb3 72.2(9) . 6_657
O4' B2 Yb3 54(3) . 6_657
Sr2 B2 Yb3 101.7(4) 6_656 6_657
Yb2 B2 Yb3 101.7(4) 6_656 6_657
Sr3 B2 Yb3 0.00(3) 6_657 6_657
O2 B2 Gd3 57.5(7) 5_566 6_657
O3 B2 Gd3 151.3(9) 6_656 6_657
O4 B2 Gd3 72.2(9) . 6_657
O4' B2 Gd3 54(3) . 6_657
Sr2 B2 Gd3 101.7(4) 6_656 6_657
Gd2 B2 Gd3 101.7(4) 6_656 6_657
Sr3 B2 Gd3 0.0 6_657 6_657
O2 B2 Yb2 163.7(9) 5_566 .
O3 B2 Yb2 49.0(8) 6_656 .
O4 B2 Yb2 66.9(9) . .
O4' B2 Yb2 111(3) . .
Sr2 B2 Yb2 80.5(3) 6_656 .
Yb2 B2 Yb2 80.5(3) 6_656 .
Sr3 B2 Yb2 137.2(5) 6_657 .
Yb3 B2 Yb2 137.2(5) 6_657 .
O5 B3 O5 120.7(18) 7_575 .
O5 B3 O6 119.5(9) 7_575 .
O5 B3 O6 119.5(9) . .
O5 B3 Sr1 60.5(9) 7_575 6_557
O5 B3 Sr1 60.5(9) . 6_557
O6 B3 Sr1 170.4(13) . 6_557
O5 B3 Yb1 60.5(9) 7_575 6_557
O5 B3 Yb1 60.5(9) . 6_557
O6 B3 Yb1 170.4(13) . 6_557
Sr1 B3 Yb1 0.00(3) 6_557 6_557
O5 B3 Gd1 60.5(9) 7_575 6_557
O5 B3 Gd1 60.5(9) . 6_557
O6 B3 Gd1 170.4(13) . 6_557
Sr1 B3 Gd1 0.0 6_557 6_557
O5 B3 Yb1 107.7(10) 7_575 .
O5 B3 Yb1 107.7(10) . .
O6 B3 Yb1 47.4(9) . .
Sr1 B3 Yb1 123.1(6) 6_557 .
Yb1 B3 Yb1 123.1(6) 6_557 .
O5 B3 Sr2 82.1(8) 7_575 7_575
O5 B3 Sr2 154.5(11) . 7_575
O6 B3 Sr2 41.2(4) . 7_575
Sr1 B3 Sr2 142.0(2) 6_557 7_575
Yb1 B3 Sr2 142.0(2) 6_557 7_575
Gd1 B3 Sr2 142.0(2) 6_557 7_575
Yb1 B3 Sr2 72.0(4) . 7_575
O5 B3 Sr3 35.5(8) 7_575 7_575
O5 B3 Sr3 122.5(11) . 7_575
O6 B3 Sr3 103.4(7) . 7_575
Sr1 B3 Sr3 71.0(3) 6_557 7_575
Yb1 B3 Sr3 71.0(3) 6_557 7_575
Gd1 B3 Sr3 71.0(3) 6_557 7_575
Yb1 B3 Sr3 74.1(3) . 7_575
Sr2 B3 Sr3 82.52(17) 7_575 7_575
B1 O1 Sr1 153.8(12) . 6_656
B1 O1 Gd1 153.8(12) . 6_656
Sr1 O1 Gd1 0.0 6_656 6_656
B1 O1 Yb1 153.8(12) . 6_656
Sr1 O1 Yb1 0.000(8) 6_656 6_656
B1 O1 Sr2 93.3(7) . 7_675
Sr1 O1 Sr2 103.2(4) 6_656 7_675
Gd1 O1 Sr2 103.2(4) 6_656 7_675
Yb1 O1 Sr2 103.2(4) 6_656 7_675
B1 O1 Yb2 93.3(7) . 7_675
Sr1 O1 Yb2 103.2(4) 6_656 7_675
Yb1 O1 Yb2 103.2(4) 6_656 7_675
Sr2 O1 Yb2 0.00(5) 7_675 7_675
B1 O1 Gd2 93.3(7) . 7_675
Sr1 O1 Gd2 103.2(4) 6_656 7_675
Gd1 O1 Gd2 103.2(4) 6_656 7_675
Sr2 O1 Gd2 0.0 7_675 7_675
B1 O1 Gd2 93.3(7) . 1_655
Sr1 O1 Gd2 103.2(4) 6_656 1_655
Gd1 O1 Gd2 103.2(4) 6_656 1_655
Sr2 O1 Gd2 100.7 7_675 1_655
Gd2 O1 Gd2 100.7(5) 7_675 1_655
B1 O1 Yb2 93.3(7) . 1_655
Sr1 O1 Yb2 103.2(4) 6_656 1_655
Yb1 O1 Yb2 103.2(4) 6_656 1_655
Sr2 O1 Yb2 100.7(5) 7_675 1_655
Yb2 O1 Yb2 100.7(5) 7_675 1_655
B1 O1 Sr2 93.3(7) . 1_655
Sr1 O1 Sr2 103.2(4) 6_656 1_655
Gd1 O1 Sr2 103.2(4) 6_656 1_655
Yb1 O1 Sr2 103.2(4) 6_656 1_655
Sr2 O1 Sr2 100.7(5) 7_675 1_655
Yb2 O1 Sr2 100.7(5) 7_675 1_655
Gd2 O1 Sr2 100.7(5) 7_675 1_655
Gd2 O1 Sr2 0.00(5) 1_655 1_655
Yb2 O1 Sr2 0.00(5) 1_655 1_655
B1 O1 Sr2 75.2(7) . 6_656
Sr1 O1 Sr2 84.6(3) 6_656 6_656
Gd1 O1 Sr2 84.6(3) 6_656 6_656
Yb1 O1 Sr2 84.6(3) 6_656 6_656
Sr2 O1 Sr2 165.1(5) 7_675 6_656
Yb2 O1 Sr2 165.1(5) 7_675 6_656
Gd2 O1 Sr2 165.1(5) 7_675 6_656
Gd2 O1 Sr2 89.65(9) 1_655 6_656
Yb2 O1 Sr2 89.65(9) 1_655 6_656
Sr2 O1 Sr2 89.65(9) 1_655 6_656
B1 O1 Sr2 75.2(7) . 4_565
Sr1 O1 Sr2 84.6(3) 6_656 4_565
Gd1 O1 Sr2 84.6(3) 6_656 4_565
Yb1 O1 Sr2 84.6(3) 6_656 4_565
Sr2 O1 Sr2 89.65(10) 7_675 4_565
Yb2 O1 Sr2 89.65(10) 7_675 4_565
Gd2 O1 Sr2 89.65(10) 7_675 4_565
Gd2 O1 Sr2 165.1(5) 1_655 4_565
Yb2 O1 Sr2 165.1(5) 1_655 4_565
Sr2 O1 Sr2 165.1(5) 1_655 4_565
Sr2 O1 Sr2 78.3(3) 6_656 4_565
B2 O2 O4' 56(3) 5_566 5_566
B2 O2 Yb2 113.6(9) 5_566 .
O4' O2 Yb2 74(3) 5_566 .
B2 O2 Gd2 113.6(9) 5_566 .
O4' O2 Gd2 74(3) 5_566 .
B2 O2 Gd3 129.2(10) 5_566 6_557
O4' O2 Gd3 175(3) 5_566 6_557
Gd2 O2 Gd3 102.5(4) . 6_557
B2 O2 Sr3 129.2(10) 5_566 6_557
O4' O2 Sr3 175(3) 5_566 6_557
Yb2 O2 Sr3 102.5(4) . 6_557
Gd2 O2 Sr3 102.5(4) . 6_557
Gd3 O2 Sr3 0.00(3) 6_557 6_557
B2 O2 Yb3 129.2(10) 5_566 6_557
O4' O2 Yb3 175(3) 5_566 6_557
Yb2 O2 Yb3 102.5(4) . 6_557
Sr3 O2 Yb3 0.00(3) 6_557 6_557
B2 O2 Gd3 97.2(8) 5_566 2_464
O4' O2 Gd3 69(3) 5_566 2_464
Gd2 O2 Gd3 103.1(5) . 2_464
Gd3 O2 Gd3 108.5(4) 6_557 2_464
Sr3 O2 Gd3 108.5 6_557 2_464
B2 O2 Sr3 97.2(8) 5_566 2_464
O4' O2 Sr3 69(3) 5_566 2_464
Yb2 O2 Sr3 103.1(5) . 2_464
Gd2 O2 Sr3 103.1(5) . 2_464
Gd3 O2 Sr3 108.5(4) 6_557 2_464
Sr3 O2 Sr3 108.5(4) 6_557 2_464
Yb3 O2 Sr3 108.5(4) 6_557 2_464
Gd3 O2 Sr3 0.00(4) 2_464 2_464
B2 O2 Yb3 97.2(8) 5_566 2_464
O4' O2 Yb3 69(3) 5_566 2_464
Yb2 O2 Yb3 103.1(5) . 2_464
Sr3 O2 Yb3 108.5(4) 6_557 2_464
Yb3 O2 Yb3 108.5(4) 6_557 2_464
Sr3 O2 Yb3 0.00(4) 2_464 2_464
B2 O3 Gd2 105.4(8) 6_556 .
B2 O3 Yb2 105.4(8) 6_556 .
B2 O3 Sr3 119.0(9) 6_556 2_464
Gd2 O3 Sr3 108.9(5) . 2_464
Yb2 O3 Sr3 108.9(5) . 2_464
B2 O3 Yb3 119.0(9) 6_556 2_464
Yb2 O3 Yb3 108.9(5) . 2_464
Sr3 O3 Yb3 0.000(18) 2_464 2_464
B2 O3 Gd3 119.0(9) 6_556 2_464
Gd2 O3 Gd3 108.9(5) . 2_464
Sr3 O3 Gd3 0.0 2_464 2_464
B2 O3 Gd2 107.2(9) 6_556 6_556
Gd2 O3 Gd2 109.9(5) . 6_556
Sr3 O3 Gd2 106.3(4) 2_464 6_556
Gd3 O3 Gd2 106.3(4) 2_464 6_556
B2 O3 Sr2 107.2(9) 6_556 6_556
Gd2 O3 Sr2 109.9 . 6_556
Yb2 O3 Sr2 109.9(5) . 6_556
Sr3 O3 Sr2 106.3(4) 2_464 6_556
Yb3 O3 Sr2 106.3(4) 2_464 6_556
Gd3 O3 Sr2 106.3(4) 2_464 6_556
Gd2 O3 Sr2 0.00(2) 6_556 6_556
B2 O3 Yb2 107.2(9) 6_556 6_556
Yb2 O3 Yb2 109.9(5) . 6_556
Sr3 O3 Yb2 106.3(4) 2_464 6_556
Yb3 O3 Yb2 106.3(4) 2_464 6_556
Sr2 O3 Yb2 0.00(2) 6_556 6_556
O4' O4 B2 62(3) . .
O4' O4 Gd1 143(3) . .
B2 O4 Gd1 125.5(10) . .
O4' O4 Yb1 143(3) . .
B2 O4 Yb1 125.5(10) . .
O4' O4 Yb3 71(3) . .
B2 O4 Yb3 128.5(10) . .
Yb1 O4 Yb3 104.1(5) . .
O4' O4 Gd3 71(3) . .
B2 O4 Gd3 128.5(10) . .
Gd1 O4 Gd3 104.1(5) . .
O4' O4 Gd2 127(3) . .
B2 O4 Gd2 88.0(10) . .
Gd1 O4 Gd2 89.6(5) . .
Gd3 O4 Gd2 106.9(5) . .
O4' O4 Yb2 127(3) . .
B2 O4 Yb2 88.0(10) . .
Yb1 O4 Yb2 89.6(5) . .
Yb3 O4 Yb2 106.9(5) . .
O4' O4 Sr3 58(3) . 6_657
B2 O4 Sr3 82.2(9) . 6_657
Gd1 O4 Sr3 85.7(5) . 6_657
Yb1 O4 Sr3 85.7(5) . 6_657
Yb3 O4 Sr3 89.3(5) . 6_657
Gd3 O4 Sr3 89.3 . 6_657
Gd2 O4 Sr3 163.8(6) . 6_657
Yb2 O4 Sr3 163.8(6) . 6_657
B3 O5 Gd3 125.8(12) . .
B3 O5 Yb3 125.8(12) . .
B3 O5 Sr3 125.6(12) . 6_557
Gd3 O5 Sr3 104.6 . 6_557
Yb3 O5 Sr3 104.6(4) . 6_557
B3 O5 Yb3 125.6(12) . 6_557
Yb3 O5 Yb3 104.6(4) . 6_557
Sr3 O5 Yb3 0.00(2) 6_557 6_557
B3 O5 Gd3 125.6(12) . 6_557
Gd3 O5 Gd3 104.6(4) . 6_557
Sr3 O5 Gd3 0.0 6_557 6_557
B3 O5 Gd1 92.1(9) . 6_557
Gd3 O5 Gd1 95.7(5) . 6_557
Sr3 O5 Gd1 103.1(5) 6_557 6_557
Gd3 O5 Gd1 103.1(5) 6_557 6_557
B3 O5 Sr1 92.1(9) . 6_557
Gd3 O5 Sr1 95.7(5) . 6_557
Yb3 O5 Sr1 95.7(5) . 6_557
Sr3 O5 Sr1 103.1(5) 6_557 6_557
Yb3 O5 Sr1 103.1(5) 6_557 6_557
Gd3 O5 Sr1 103.1(5) 6_557 6_557
Gd1 O5 Sr1 0.00(4) 6_557 6_557
B3 O5 Yb1 92.1(9) . 6_557
Yb3 O5 Yb1 95.7(5) . 6_557
Sr3 O5 Yb1 103.1(5) 6_557 6_557
Yb3 O5 Yb1 103.1(5) 6_557 6_557
Sr1 O5 Yb1 0.00(4) 6_557 6_557
B3 O6 Gd1 108.1(11) . .
B3 O6 Yb1 108.1(11) . .
B3 O6 Gd2 117.3(6) . .
Gd1 O6 Gd2 102.1(4) . .
B3 O6 Yb2 117.3(6) . .
Yb1 O6 Yb2 102.1(4) . .
B3 O6 Sr2 117.3(6) . 7_575
Gd1 O6 Sr2 102.1(4) . 7_575
Yb1 O6 Sr2 102.1(4) . 7_575
Gd2 O6 Sr2 107.9 . 7_575
Yb2 O6 Sr2 107.9(5) . 7_575
B3 O6 Gd2 117.3(6) . 7_575
Gd1 O6 Gd2 102.1(4) . 7_575
Gd2 O6 Gd2 107.9(5) . 7_575
Sr2 O6 Gd2 0.0 7_575 7_575
B3 O6 Yb2 117.3(6) . 7_575
Yb1 O6 Yb2 102.1(4) . 7_575
Yb2 O6 Yb2 107.9(5) . 7_575
Sr2 O6 Yb2 0.00(6) 7_575 7_575
B1 O7 Gd1 88.8(7) . .
B1 O7 Yb1 88.8(7) . .
B1 O7 Sr3 139.3(9) . 6_657
Gd1 O7 Sr3 91.2(3) . 6_657
Yb1 O7 Sr3 91.2(3) . 6_657
B1 O7 Yb3 139.3(9) . 6_657
Yb1 O7 Yb3 91.2(3) . 6_657
Sr3 O7 Yb3 0.00(4) 6_657 6_657
B1 O7 Gd3 139.3(9) . 6_657
Gd1 O7 Gd3 91.2(3) . 6_657
Sr3 O7 Gd3 0.0 6_657 6_657
B1 O7 Gd2 93.0(8) . 6_656
Gd1 O7 Gd2 98.6(3) . 6_656
Sr3 O7 Gd2 127.1(3) 6_657 6_656
Gd3 O7 Gd2 127.1(3) 6_657 6_656
B1 O7 Yb2 93.0(8) . 6_656
Yb1 O7 Yb2 98.6(3) . 6_656
Sr3 O7 Yb2 127.1(3) 6_657 6_656
Yb3 O7 Yb2 127.1(3) 6_657 6_656
B1 O7 Sr2 93.0(8) . 6_656
Gd1 O7 Sr2 98.6(3) . 6_656
Yb1 O7 Sr2 98.6(3) . 6_656
Sr3 O7 Sr2 127.1(3) 6_657 6_656
Yb3 O7 Sr2 127.1(3) 6_657 6_656
Gd3 O7 Sr2 127.1(3) 6_657 6_656
Gd2 O7 Sr2 0.00(5) 6_656 6_656
Yb2 O7 Sr2 0.00(5) 6_656 6_656
B1 O7 Gd2 81.2(7) . 1_655
Gd1 O7 Gd2 164.3(3) . 1_655
Sr3 O7 Gd2 88.7(2) 6_657 1_655
Gd3 O7 Gd2 88.7(2) 6_657 1_655
Gd2 O7 Gd2 93.9(3) 6_656 1_655
Sr2 O7 Gd2 93.9 6_656 1_655
B1 O7 Yb2 81.2(7) . 1_655
Yb1 O7 Yb2 164.3(3) . 1_655
Sr3 O7 Yb2 88.7(2) 6_657 1_655
Yb3 O7 Yb2 88.7(2) 6_657 1_655
Yb2 O7 Yb2 93.9(3) 6_656 1_655
Sr2 O7 Yb2 93.9(3) 6_656 1_655
O4 O4' B2 59(3) . .
O4 O4' O2 108(5) . 5_566
B2 O4' O2 53(3) . 5_566
O4 O4' Yb3 78(3) . .
B2 O4' Yb3 133(4) . .
O2 O4' Yb3 173(4) 5_566 .
O4 O4' Gd3 78(3) . .
B2 O4' Gd3 133(4) . .
O2 O4' Gd3 173(4) 5_566 .
O4 O4' Gd2 159(5) . 5_566
B2 O4' Gd2 108(4) . 5_566
O2 O4' Gd2 69(3) 5_566 5_566
Gd3 O4' Gd2 105(3) . 5_566
O4 O4' Yb2 159(5) . 5_566
B2 O4' Yb2 108(4) . 5_566
O2 O4' Yb2 69(3) 5_566 5_566
Yb3 O4' Yb2 105(3) . 5_566
O4 O4' Sr2 159(5) . 5_566
B2 O4' Sr2 108(4) . 5_566
O2 O4' Sr2 69(3) 5_566 5_566
Yb3 O4' Sr2 105(3) . 5_566
Gd3 O4' Sr2 105(3) . 5_566
Gd2 O4' Sr2 0.00(4) 5_566 5_566
Yb2 O4' Sr2 0.00(4) 5_566 5_566
O4 O4' Gd3 95(4) . 6_657
B2 O4' Gd3 100(4) . 6_657
O2 O4' Gd3 76(3) 5_566 6_657
Gd3 O4' Gd3 102(3) . 6_657
Gd2 O4' Gd3 104(2) 5_566 6_657
Sr2 O4' Gd3 104(2) 5_566 6_657
O4 O4' Yb3 95(4) . 6_657
B2 O4' Yb3 100(4) . 6_657
O2 O4' Yb3 76(3) 5_566 6_657
Yb3 O4' Yb3 102(3) . 6_657
Yb2 O4' Yb3 104(2) 5_566 6_657
Sr2 O4' Yb3 104(2) 5_566 6_657
O4 O4' Sr3 95(4) . 6_657
B2 O4' Sr3 100(4) . 6_657
O2 O4' Sr3 76(3) 5_566 6_657
Yb3 O4' Sr3 102(3) . 6_657
Gd3 O4' Sr3 102.4 . 6_657
Gd2 O4' Sr3 104(2) 5_566 6_657
Yb2 O4' Sr3 104(2) 5_566 6_657
Sr2 O4' Sr3 104(2) 5_566 6_657
Gd3 O4' Sr3 0.00(5) 6_657 6_657
Yb3 O4' Sr3 0.00(5) 6_657 6_657

loop_
_geom_bond_atom_site_label_1
_geom_bond_atom_site_label_2
_geom_bond_distance
_geom_bond_site_symmetry_2
Gd1 O6 2.414(15) .
Gd1 O4 2.416(12) 7_575
Gd1 O4 2.416(12) .
Gd1 O1 2.435(13) 6_556
Gd1 O7 2.498(8) 7_575
Gd1 O7 2.498(8) .
Gd1 O5 2.529(14) 4_566
Gd1 O5 2.529(14) 6_657
Gd1 B1 2.825(17) .
Gd1 B3 2.905(18) 6_657
Gd1 Sr3 3.6782(10) 4_566
Gd1 Gd3 3.6782(10) 4_566
Yb1 O6 2.414(15) .
Yb1 O4 2.416(12) 7_575
Yb1 O4 2.416(12) .
Yb1 O1 2.435(13) 6_556
Yb1 O7 2.498(8) 7_575
Yb1 O7 2.498(8) .
Yb1 O5 2.529(14) 4_566
Yb1 O5 2.529(14) 6_657
Yb1 B1 2.825(17) .
Yb1 B3 2.905(18) 6_657
Yb1 B3 3.119(19) .
Yb1 Sr3 3.6782(10) 4_566
Gd2 O3 2.419(11) .
Gd2 O6 2.441(8) .
Gd2 O2 2.459(12) .
Gd2 O3 2.504(15) 6_656
Gd2 O4' 2.52(7) 5_566
Gd2 O1 2.563(8) 1_455
Gd2 O7 2.670(9) 6_556
Gd2 O7 2.839(9) 1_455
Gd2 O4 2.918(18) .
Gd2 B1 2.958(12) 1_455
Gd2 B2 3.061(13) 6_556
Gd2 B1 3.067(13) 6_556
Yb2 O3 2.419(11) .
Yb2 O6 2.441(8) .
Yb2 O2 2.459(12) .
Yb2 O3 2.504(15) 6_656
Yb2 O4' 2.52(7) 5_566
Yb2 O1 2.563(8) 1_455
Yb2 O7 2.670(9) 6_556
Yb2 O7 2.839(9) 1_455
Yb2 O4 2.918(18) .
Yb2 B1 2.958(12) 1_455
Yb2 B2 3.061(13) 6_556
Yb2 B1 3.067(13) 6_556
Gd3 O5 2.432(13) .
Gd3 O2 2.465(12) 6_657
Gd3 O3 2.467(13) 2_465
Gd3 O4' 2.48(7) .
Gd3 O5 2.494(13) 6_657
Gd3 O4' 2.52(7) 6_557
Gd3 O4 2.570(15) .
Gd3 O2 2.617(14) 2_465
Gd3 O7 2.649(8) 6_557
Gd3 B2 3.080(13) 6_557
Gd3 Gd1 3.6782(10) 6_557
Gd3 Sr1 3.6782(10) 6_557
Yb3 O5 2.432(13) .
Yb3 O2 2.465(12) 6_657
Yb3 O3 2.467(13) 2_465
Yb3 O4' 2.48(7) .
Yb3 O5 2.494(13) 6_657
Yb3 O4' 2.52(7) 6_557
Yb3 O4 2.570(15) .
Yb3 O2 2.617(14) 2_465
Yb3 O7 2.649(8) 6_557
Yb3 O4 2.960(18) 6_557
Yb3 B2 3.080(13) 6_557
Yb3 Yb1 3.6782(10) 6_557
B1 O1 1.34(2) .
B1 O7 1.375(12) 7_575
B1 O7 1.375(12) .
B1 Sr2 2.958(12) 7_675
B1 Yb2 2.958(12) 7_675
B1 Gd2 2.958(12) 7_675
B1 Gd2 2.958(12) 1_655
B1 Yb2 2.958(12) 1_655
B1 Sr2 2.958(12) 1_655
B2 O2 1.330(17) 5_566
B2 O3 1.342(17) 6_656
B2 O4 1.342(19) .
B2 O4' 1.38(8) .
B2 Sr2 3.061(13) 6_656
B2 Yb2 3.061(13) 6_656
B2 Gd2 3.061(13) 6_656
B2 Sr3 3.080(13) 6_657
B2 Yb3 3.080(13) 6_657
B2 Gd3 3.080(13) 6_657
B3 O5 1.340(15) 7_575
B3 O5 1.340(15) .
B3 O6 1.36(2) .
B3 Sr1 2.905(18) 6_557
B3 Yb1 2.905(18) 6_557
B3 Gd1 2.905(18) 6_557
B3 Sr2 3.296(15) 7_575
B3 Sr3 3.395(12) 7_575
O1 Sr1 2.435(13) 6_656
O1 Gd1 2.435(13) 6_656
O1 Yb1 2.435(13) 6_656
O1 Sr2 2.563(8) 7_675
O1 Yb2 2.563(8) 7_675
O1 Gd2 2.563(8) 7_675
O1 Gd2 2.563(8) 1_655
O1 Yb2 2.563(8) 1_655
O1 Sr2 2.563(8) 1_655
O1 Sr2 3.124(11) 6_656
O1 Sr2 3.124(11) 4_565
O2 B2 1.330(17) 5_566
O2 O4' 1.57(7) 5_566
O2 Gd3 2.465(12) 6_557
O2 Sr3 2.465(12) 6_557
O2 Yb3 2.465(12) 6_557
O2 Gd3 2.617(14) 2_464
O2 Sr3 2.617(14) 2_464
O2 Yb3 2.617(14) 2_464
O3 B2 1.342(17) 6_556
O3 Sr3 2.467(13) 2_464
O3 Yb3 2.467(13) 2_464
O3 Gd3 2.467(13) 2_464
O3 Gd2 2.504(15) 6_556
O3 Sr2 2.504(15) 6_556
O3 Yb2 2.504(15) 6_556
O4 O4' 1.34(7) .
O4 Sr3 2.960(17) 6_657
O5 Sr3 2.494(13) 6_557
O5 Yb3 2.494(13) 6_557
O5 Gd3 2.494(13) 6_557
O5 Gd1 2.529(14) 6_557
O5 Sr1 2.529(14) 6_557
O5 Yb1 2.529(14) 6_557
O6 Sr2 2.441(8) 7_575
O6 Gd2 2.441(8) 7_575
O6 Yb2 2.441(8) 7_575
O7 Sr3 2.649(8) 6_657
O7 Yb3 2.649(8) 6_657
O7 Gd3 2.649(8) 6_657
O7 Gd2 2.670(9) 6_656
O7 Yb2 2.670(9) 6_656
O7 Sr2 2.670(9) 6_656
O7 Gd2 2.839(9) 1_655
O7 Yb2 2.839(9) 1_655
O4' O2 1.57(7) 5_566
O4' Gd2 2.52(7) 5_566
O4' Yb2 2.52(7) 5_566
O4' Sr2 2.52(7) 5_566
O4' Gd3 2.52(7) 6_657
O4' Yb3 2.52(7) 6_657
O4' Sr3 2.52(7) 6_657
